data_7703426
loop_
_publ_author_name
'Smith Pellizzeri, Tiffany M.'
'Sanjeewa, Liurukara D.'
'Pellizzeri, Steven'
'McMillen, Colin D.'
'Garlea, V. Ovidiu'
'Ye, Feng'
'Sefat, Athena S.'
'Kolis, Joseph W.'

_publ_section_title
;
 Single crystal neutron and magnetic measurements of
 Rb<sub>2</sub>Mn<sub>3</sub>(VO<sub>4</sub>)<sub>2</sub>CO<sub>3</sub>
 and K<sub>2</sub>Co<sub>3</sub>(VO<sub>4</sub>)<sub>2</sub>CO<sub>3</sub>
 with mixed honeycomb and triangular magnetic lattices.
;
_journal_issue 14
_journal_name_full 'Dalton transactions (Cambridge, England : 2003)'
_journal_page_first 4323
_journal_page_last 4335
_journal_paper_doi 10.1039/c9dt03389k
_journal_volume 49
_journal_year 2020
_chemical_formula_moiety 'C Mn3 O11 V2, 2 (Rb)'
_chemical_formula_sum 'C Mn3 O11 Rb2 V2'
_chemical_formula_weight 625.65
_space_group_crystal_system trigonal
_space_group_IT_number 163
_space_group_name_Hall '-P 3 2c'
_space_group_name_H-M_alt 'P -3 1 c'
_atom_sites_solution_primary dual
_atom_sites_solution_secondary difmap
_audit_creation_method SHELXL-2014/7
_audit_update_record
;
2019-07-25 deposited with the CCDC.	2019-12-06 downloaded from the CCDC.
;
_cell_angle_alpha 90
_cell_angle_beta 90
_cell_angle_gamma 120
_cell_formula_units_Z 2
_cell_length_a 5.2488(3)
_cell_length_b 5.2488(3)
_cell_length_c 22.7020(14)
_cell_measurement_reflns_used 2443
_cell_measurement_temperature 298(2)
_cell_measurement_theta_max 28.26
_cell_measurement_theta_min 3.59
_cell_volume 541.65(6)
_computing_cell_refinement 'Bruker SAINT'
_computing_data_collection 'Bruker APEX2'
_computing_data_reduction 'Bruker SAINT'
_computing_molecular_graphics 'Bruker SHELXTL'
_computing_publication_material 'Bruker SHELXTL'
_computing_structure_refinement 'SHELXL-2014 (Sheldrick 2014)'
_computing_structure_solution 'SHELXS-97 (Sheldrick 2008)'
_diffrn_ambient_temperature 298(2)
_diffrn_measured_fraction_theta_full 0.997
_diffrn_measured_fraction_theta_max 0.998
_diffrn_measurement_device_type 'Bruker APEX-II CCD'
_diffrn_measurement_method '\f and \w scans'
_diffrn_radiation_type MoK\a
_diffrn_radiation_wavelength 0.71073
_diffrn_reflns_av_R_equivalents 0.0652
_diffrn_reflns_av_unetI/netI 0.0375
_diffrn_reflns_Laue_measured_fraction_full 0.997
_diffrn_reflns_Laue_measured_fraction_max 0.998
_diffrn_reflns_limit_h_max 6
_diffrn_reflns_limit_h_min -6
_diffrn_reflns_limit_k_max 6
_diffrn_reflns_limit_k_min -6
_diffrn_reflns_limit_l_max 29
_diffrn_reflns_limit_l_min -30
_diffrn_reflns_number 3863
_diffrn_reflns_point_group_measured_fraction_full 0.997
_diffrn_reflns_point_group_measured_fraction_max 0.998
_diffrn_reflns_theta_full 25.242
_diffrn_reflns_theta_max 28.260
_diffrn_reflns_theta_min 3.590
_diffrn_source 'Incoatec I\mS'
_exptl_absorpt_coefficient_mu 14.042
_exptl_absorpt_correction_T_max 1.000
_exptl_absorpt_correction_T_min 0.298
_exptl_absorpt_correction_type multi-scan
_exptl_absorpt_process_details 'SADABS, Bruker'
_exptl_crystal_colour red
_exptl_crystal_density_diffrn 3.836
_exptl_crystal_description 'hexagonal block'
_exptl_crystal_F_000 578
_exptl_crystal_size_max 0.22
_exptl_crystal_size_mid 0.18
_exptl_crystal_size_min 0.08
_refine_diff_density_max 0.686
_refine_diff_density_min -0.752
_refine_diff_density_rms 0.152
_refine_ls_extinction_coef 0.040(2)
_refine_ls_extinction_expression Fc^*^=kFc[1+0.001xFc^2^\l^3^/sin(2\q)]^-1/4^
_refine_ls_extinction_method 'SHELXL-2014/7 (Sheldrick 2014'
_refine_ls_goodness_of_fit_ref 1.180
_refine_ls_hydrogen_treatment undef
_refine_ls_matrix_type full
_refine_ls_number_parameters 36
_refine_ls_number_reflns 453
_refine_ls_number_restraints 0
_refine_ls_restrained_S_all 1.180
_refine_ls_R_factor_all 0.0400
_refine_ls_R_factor_gt 0.0299
_refine_ls_shift/su_max 0.000
_refine_ls_shift/su_mean 0.000
_refine_ls_structure_factor_coef Fsqd
_refine_ls_weighting_details 'w=1/[\s^2^(Fo^2^)+(0.0089P)^2^+3.8547P] where P=(Fo^2^+2Fc^2^)/3'
_refine_ls_weighting_scheme calc
_refine_ls_wR_factor_gt 0.0667
_refine_ls_wR_factor_ref 0.0701
_reflns_Friedel_coverage 0.000
_reflns_number_gt 383
_reflns_number_total 453
_reflns_threshold_expression 'I > 2\s(I)'
_cod_data_source_file c9dt03389k2.cif
_cod_data_source_block I
_cod_depositor_comments 'Adding full bibliography for 7703426--7703427.cif.'
_cod_original_cell_volume 541.64(7)
_cod_database_code 7703426
_shelx_shelxl_version_number 2014/7
_shelx_space_group_comment
;
The symmetry employed for this shelxl refinement is uniquely defined
by the following loop, which should always be used as a source of
symmetry information in preference to the above space-group names.
They are only intended as comments.
;

loop_
_space_group_symop_operation_xyz
'x, y, z'
'-y, x-y, z'
'-x+y, -x, z'
'-y, -x, -z+1/2'
'-x+y, y, -z+1/2'
'x, x-y, -z+1/2'
'-x, -y, -z'
'y, -x+y, -z'
'x-y, x, -z'
'y, x, z-1/2'
'x-y, -y, z-1/2'
'-x, -x+y, z-1/2'

loop_
_atom_site_label
_atom_site_type_symbol
_atom_site_fract_x
_atom_site_fract_y
_atom_site_fract_z
_atom_site_U_iso_or_equiv
_atom_site_adp_type
_atom_site_occupancy
_atom_site_site_symmetry_order
_atom_site_calc_flag
_atom_site_refinement_flags_posn
_atom_site_refinement_flags_adp
_atom_site_refinement_flags_occupancy
Rb1 Rb 0.6667 0.3333 0.15685(3) 0.0092(3) Uani 1 3 d S T P
Mn1 Mn 0.6667 0.3333 -0.00442(5) 0.0046(3) Uani 1 3 d S T P
Mn2 Mn 0.0000 0.0000 0.2500 0.0056(4) Uani 1 6 d S T P
V1 V 0.0000 0.0000 0.07840(5) 0.0025(3) Uani 1 3 d S T P
C1 C 0.3333 -0.3333 0.2500 0.006(2) Uani 1 6 d S T P
O1 O 0.3170(7) 0.3077(7) 0.05374(12) 0.0058(6) Uani 1 1 d . . .
O2 O 0.0000 0.0000 0.1534(2) 0.0078(12) Uani 1 3 d S T P
O3 O 0.0810(15) -0.3526(17) 0.2501(3) 0.0108(13) Uani 0.5 1 d . . P

loop_
_atom_site_aniso_label
_atom_site_aniso_U_11
_atom_site_aniso_U_22
_atom_site_aniso_U_33
_atom_site_aniso_U_23
_atom_site_aniso_U_13
_atom_site_aniso_U_12
Rb1 0.0101(3) 0.0101(3) 0.0075(4) 0.000 0.000 0.00503(16)
Mn1 0.0027(4) 0.0027(4) 0.0084(5) 0.000 0.000 0.0014(2)
Mn2 0.0056(6) 0.0056(6) 0.0055(7) 0.000 0.000 0.0028(3)
V1 0.0019(4) 0.0019(4) 0.0036(6) 0.000 0.000 0.0010(2)
C1 0.004(3) 0.004(3) 0.009(4) 0.000 0.000 0.0021(16)
O1 0.0023(15) 0.0046(16) 0.0087(13) 0.0018(11) 0.0015(11) 0.0004(14)
O2 0.0082(19) 0.0082(19) 0.007(2) 0.000 0.000 0.0041(10)
O3 0.008(3) 0.014(3) 0.014(3) 0.001(3) 0.000(2) 0.008(3)

loop_
_atom_type_symbol
_atom_type_description
_atom_type_scat_dispersion_real
_atom_type_scat_dispersion_imag
_atom_type_scat_source
C C 0.0033 0.0016 'International Tables Vol C Tables 4.2.6.8 and 6.1.1.4'
O O 0.0106 0.0060 'International Tables Vol C Tables 4.2.6.8 and 6.1.1.4'
V V 0.3005 0.5294 'International Tables Vol C Tables 4.2.6.8 and 6.1.1.4'
Mn Mn 0.3368 0.7283 'International Tables Vol C Tables 4.2.6.8 and 6.1.1.4'
Rb Rb -0.9393 2.9676 'International Tables Vol C Tables 4.2.6.8 and 6.1.1.4'

loop_
_geom_angle_atom_site_label_1
_geom_angle_atom_site_label_2
_geom_angle_atom_site_label_3
_geom_angle
_geom_angle_site_symmetry_1
_geom_angle_site_symmetry_3
O3 Rb1 O3 72.3(2) 4 6_655
O3 Rb1 O3 72.3(2) 4 5_665
O3 Rb1 O3 72.3(2) 6_655 5_665
O3 Rb1 O3 82.9(2) 4 1_665
O3 Rb1 O3 22.4(3) 6_655 1_665
O3 Rb1 O3 55.8(2) 5_665 1_665
O3 Rb1 O3 22.4(3) 4 3_655
O3 Rb1 O3 55.8(2) 6_655 3_655
O3 Rb1 O3 82.9(2) 5_665 3_655
O3 Rb1 O3 72.2(2) 1_665 3_655
O3 Rb1 O3 55.8(2) 4 2
O3 Rb1 O3 82.9(2) 6_655 2
O3 Rb1 O3 22.4(3) 5_665 2
O3 Rb1 O3 72.2(2) 1_665 2
O3 Rb1 O3 72.2(2) 3_655 2
O3 Rb1 O1 116.14(16) 4 .
O3 Rb1 O1 171.51(14) 6_655 .
O3 Rb1 O1 108.75(14) 5_665 .
O3 Rb1 O1 152.33(16) 1_665 .
O3 Rb1 O1 132.50(15) 3_655 .
O3 Rb1 O1 101.09(15) 2 .
O3 Rb1 O1 108.75(14) 4 2_655
O3 Rb1 O1 116.14(16) 6_655 2_655
O3 Rb1 O1 171.51(14) 5_665 2_655
O3 Rb1 O1 132.50(15) 1_665 2_655
O3 Rb1 O1 101.09(15) 3_655 2_655
O3 Rb1 O1 152.33(16) 2 2_655
O1 Rb1 O1 63.02(9) . 2_655
O3 Rb1 O1 171.51(14) 4 3_665
O3 Rb1 O1 108.75(14) 6_655 3_665
O3 Rb1 O1 116.14(16) 5_665 3_665
O3 Rb1 O1 101.09(15) 1_665 3_665
O3 Rb1 O1 152.33(16) 3_655 3_665
O3 Rb1 O1 132.50(14) 2 3_665
O1 Rb1 O1 63.02(9) . 3_665
O1 Rb1 O1 63.02(9) 2_655 3_665
O3 Rb1 O2 81.99(15) 4 1_655
O3 Rb1 O2 61.57(16) 6_655 1_655
O3 Rb1 O2 132.17(16) 5_665 1_655
O3 Rb1 O2 82.01(15) 1_665 1_655
O3 Rb1 O2 61.62(16) 3_655 1_655
O3 Rb1 O2 132.09(16) 2 1_655
O1 Rb1 O2 118.76(11) . 1_655
O1 Rb1 O2 55.84(11) 2_655 1_655
O1 Rb1 O2 91.11(10) 3_665 1_655
O3 Rb1 O2 61.57(16) 4 .
O3 Rb1 O2 132.17(16) 6_655 .
O3 Rb1 O2 82.00(16) 5_665 .
O3 Rb1 O2 132.09(16) 1_665 .
O3 Rb1 O2 82.01(16) 3_655 .
O3 Rb1 O2 61.62(16) 2 .
O1 Rb1 O2 55.84(11) . .
O1 Rb1 O2 91.11(10) 2_655 .
O1 Rb1 O2 118.76(11) 3_665 .
O2 Rb1 O2 119.936(9) 1_655 .
O3 Rb1 O2 132.17(16) 4 1_665
O3 Rb1 O2 82.00(15) 6_655 1_665
O3 Rb1 O2 61.57(16) 5_665 1_665
O3 Rb1 O2 61.62(16) 1_665 1_665
O3 Rb1 O2 132.09(16) 3_655 1_665
O3 Rb1 O2 82.01(16) 2 1_665
O1 Rb1 O2 91.11(10) . 1_665
O1 Rb1 O2 118.76(11) 2_655 1_665
O1 Rb1 O2 55.84(11) 3_665 1_665
O2 Rb1 O2 119.936(9) 1_655 1_665
O2 Rb1 O2 119.936(9) . 1_665
O1 Mn1 O1 95.49(10) 8 9_655
O1 Mn1 O1 95.49(10) 8 7_665
O1 Mn1 O1 95.49(10) 9_655 7_665
O1 Mn1 O1 172.60(11) 8 3_665
O1 Mn1 O1 91.86(10) 9_655 3_665
O1 Mn1 O1 84.64(16) 7_665 3_665
O1 Mn1 O1 91.86(10) 8 2_655
O1 Mn1 O1 84.64(16) 9_655 2_655
O1 Mn1 O1 172.60(11) 7_665 2_655
O1 Mn1 O1 87.97(11) 3_665 2_655
O1 Mn1 O1 84.64(16) 8 .
O1 Mn1 O1 172.60(11) 9_655 .
O1 Mn1 O1 91.86(10) 7_665 .
O1 Mn1 O1 87.97(11) 3_665 .
O1 Mn1 O1 87.97(11) 2_655 .
O1 Mn1 Mn1 90.00(8) 8 7_665
O1 Mn1 Mn1 142.13(9) 9_655 7_665
O1 Mn1 Mn1 46.65(8) 7_665 7_665
O1 Mn1 Mn1 84.71(8) 3_665 7_665
O1 Mn1 Mn1 132.71(9) 2_655 7_665
O1 Mn1 Mn1 45.21(8) . 7_665
O1 Mn1 Mn1 142.13(9) 8 7_765
O1 Mn1 Mn1 46.65(8) 9_655 7_765
O1 Mn1 Mn1 90.00(8) 7_665 7_765
O1 Mn1 Mn1 45.21(8) 3_665 7_765
O1 Mn1 Mn1 84.71(9) 2_655 7_765
O1 Mn1 Mn1 132.71(9) . 7_765
Mn1 Mn1 Mn1 119.568(9) 7_665 7_765
O1 Mn1 Mn1 46.65(8) 8 7_655
O1 Mn1 Mn1 90.00(8) 9_655 7_655
O1 Mn1 Mn1 142.13(9) 7_665 7_655
O1 Mn1 Mn1 132.71(9) 3_665 7_655
O1 Mn1 Mn1 45.21(8) 2_655 7_655
O1 Mn1 Mn1 84.71(8) . 7_655
Mn1 Mn1 Mn1 119.568(9) 7_665 7_655
Mn1 Mn1 Mn1 119.567(9) 7_765 7_655
O1 Mn1 Rb1 121.28(8) 8 .
O1 Mn1 Rb1 121.28(8) 9_655 .
O1 Mn1 Rb1 121.28(8) 7_665 .
O1 Mn1 Rb1 53.31(8) 3_665 .
O1 Mn1 Rb1 53.31(8) 2_655 .
O1 Mn1 Rb1 53.31(8) . .
Mn1 Mn1 Rb1 86.21(4) 7_665 .
Mn1 Mn1 Rb1 86.21(4) 7_765 .
Mn1 Mn1 Rb1 86.21(4) 7_655 .
O3 Mn2 O3 120.000(1) 2 3
O3 Mn2 O3 120.000(4) 2 .
O3 Mn2 O3 120.000(4) 3 .
O3 Mn2 O2 89.91(17) 2 4
O3 Mn2 O2 89.91(17) 3 4
O3 Mn2 O2 89.91(17) . 4
O3 Mn2 O2 90.09(17) 2 .
O3 Mn2 O2 90.09(17) 3 .
O3 Mn2 O2 90.09(17) . .
O2 Mn2 O2 180.0 4 .
O3 Mn2 Rb1 51.10(18) 2 4_665
O3 Mn2 Rb1 140.38(18) 3 4_665
O3 Mn2 Rb1 81.67(19) . 4_665
O2 Mn2 Rb1 55.093(9) 4 4_665
O2 Mn2 Rb1 124.907(9) . 4_665
O3 Mn2 Rb1 140.54(18) 2 1_445
O3 Mn2 Rb1 81.77(18) 3 1_445
O3 Mn2 Rb1 51.22(18) . 1_445
O2 Mn2 Rb1 124.907(9) 4 1_445
O2 Mn2 Rb1 55.093(9) . 1_445
Rb1 Mn2 Rb1 131.586(6) 4_665 1_445
O3 Mn2 Rb1 140.38(18) 2 4
O3 Mn2 Rb1 81.67(18) 3 4
O3 Mn2 Rb1 51.10(18) . 4
O2 Mn2 Rb1 55.093(9) 4 4
O2 Mn2 Rb1 124.907(9) . 4
Rb1 Mn2 Rb1 90.504(13) 4_665 4
Rb1 Mn2 Rb1 69.815(18) 1_445 4
O3 Mn2 Rb1 51.22(18) 2 .
O3 Mn2 Rb1 140.54(18) 3 .
O3 Mn2 Rb1 81.77(18) . .
O2 Mn2 Rb1 124.908(9) 4 .
O2 Mn2 Rb1 55.092(9) . .
Rb1 Mn2 Rb1 69.815(18) 4_665 .
Rb1 Mn2 Rb1 90.504(13) 1_445 .
Rb1 Mn2 Rb1 131.586(6) 4 .
O3 Mn2 Rb1 81.77(18) 2 1_455
O3 Mn2 Rb1 51.22(18) 3 1_455
O3 Mn2 Rb1 140.54(18) . 1_455
O2 Mn2 Rb1 124.907(9) 4 1_455
O2 Mn2 Rb1 55.093(9) . 1_455
Rb1 Mn2 Rb1 131.585(6) 4_665 1_455
Rb1 Mn2 Rb1 90.504(13) 1_445 1_455
Rb1 Mn2 Rb1 131.585(6) 4 1_455
Rb1 Mn2 Rb1 90.504(13) . 1_455
O3 Mn2 Rb1 81.67(18) 2 4_565
O3 Mn2 Rb1 51.10(18) 3 4_565
O3 Mn2 Rb1 140.38(18) . 4_565
O2 Mn2 Rb1 55.093(9) 4 4_565
O2 Mn2 Rb1 124.907(9) . 4_565
Rb1 Mn2 Rb1 90.504(13) 4_665 4_565
Rb1 Mn2 Rb1 131.585(6) 1_445 4_565
Rb1 Mn2 Rb1 90.504(13) 4 4_565
Rb1 Mn2 Rb1 131.585(6) . 4_565
Rb1 Mn2 Rb1 69.814(18) 1_455 4_565
O2 V1 O1 108.85(10) . .
O2 V1 O1 108.85(10) . 3
O1 V1 O1 110.08(9) . 3
O2 V1 O1 108.85(10) . 2
O1 V1 O1 110.08(9) . 2
O1 V1 O1 110.08(9) 3 2
O2 V1 Rb1 59.557(18) . .
O1 V1 Rb1 56.42(9) . .
O1 V1 Rb1 100.65(10) 3 .
O1 V1 Rb1 149.26(10) 2 .
O2 V1 Rb1 59.557(18) . 1_445
O1 V1 Rb1 149.26(10) . 1_445
O1 V1 Rb1 56.42(9) 3 1_445
O1 V1 Rb1 100.65(10) 2 1_445
Rb1 V1 Rb1 96.60(2) . 1_445
O2 V1 Rb1 59.557(18) . 1_455
O1 V1 Rb1 100.65(10) . 1_455
O1 V1 Rb1 149.26(10) 3 1_455
O1 V1 Rb1 56.42(9) 2 1_455
Rb1 V1 Rb1 96.60(2) . 1_455
Rb1 V1 Rb1 96.60(2) 1_445 1_455
O3 C1 O3 120.000(5) . 3_655
O3 C1 O3 119.999(6) . 2_545
O3 C1 O3 119.999(5) 3_655 2_545
O3 C1 Rb1 132.8(3) . 4_655
O3 C1 Rb1 93.1(3) 3_655 4_655
O3 C1 Rb1 42.4(3) 2_545 4_655
O3 C1 Rb1 133.0(3) . 1_545
O3 C1 Rb1 93.3(3) 3_655 1_545
O3 C1 Rb1 42.7(3) 2_545 1_545
Rb1 C1 Rb1 69.815(18) 4_655 1_545
O3 C1 Rb1 42.7(3) . 1_445
O3 C1 Rb1 133.0(3) 3_655 1_445
O3 C1 Rb1 93.3(3) 2_545 1_445
Rb1 C1 Rb1 131.586(6) 4_655 1_445
Rb1 C1 Rb1 90.504(13) 1_545 1_445
O3 C1 Rb1 93.1(3) . 4_665
O3 C1 Rb1 42.4(3) 3_655 4_665
O3 C1 Rb1 132.8(3) 2_545 4_665
Rb1 C1 Rb1 90.504(13) 4_655 4_665
Rb1 C1 Rb1 131.586(6) 1_545 4_665
Rb1 C1 Rb1 131.585(6) 1_445 4_665
O3 C1 Rb1 42.4(3) . 4
O3 C1 Rb1 132.8(3) 3_655 4
O3 C1 Rb1 93.1(3) 2_545 4
Rb1 C1 Rb1 90.504(13) 4_655 4
Rb1 C1 Rb1 131.586(6) 1_545 4
Rb1 C1 Rb1 69.815(18) 1_445 4
Rb1 C1 Rb1 90.503(13) 4_665 4
O3 C1 Rb1 93.3(3) . .
O3 C1 Rb1 42.7(3) 3_655 .
O3 C1 Rb1 133.0(3) 2_545 .
Rb1 C1 Rb1 131.586(6) 4_655 .
Rb1 C1 Rb1 90.503(13) 1_545 .
Rb1 C1 Rb1 90.503(13) 1_445 .
Rb1 C1 Rb1 69.815(18) 4_665 .
Rb1 C1 Rb1 131.585(6) 4 .
V1 O1 Mn1 125.61(16) . 7_665
V1 O1 Mn1 129.14(16) . .
Mn1 O1 Mn1 88.14(10) 7_665 .
V1 O1 Rb1 94.13(11) . .
Mn1 O1 Rb1 128.54(13) 7_665 .
Mn1 O1 Rb1 89.57(10) . .
V1 O2 Mn2 180.0 . .
V1 O2 Rb1 91.46(10) . 1_445
Mn2 O2 Rb1 88.54(10) . 1_445
V1 O2 Rb1 91.46(10) . .
Mn2 O2 Rb1 88.54(10) . .
Rb1 O2 Rb1 119.936(9) 1_445 .
V1 O2 Rb1 91.46(10) . 1_455
Mn2 O2 Rb1 88.54(10) . 1_455
Rb1 O2 Rb1 119.935(9) 1_445 1_455
Rb1 O2 Rb1 119.936(9) . 1_455
C1 O3 Mn2 126.2(5) . .
C1 O3 Rb1 120.2(4) . 4
Mn2 O3 Rb1 94.5(2) . 4
C1 O3 Rb1 119.9(4) . 1_445
Mn2 O3 Rb1 94.3(2) . 1_445
Rb1 O3 Rb1 94.2(2) 4 1_445

loop_
_geom_bond_atom_site_label_1
_geom_bond_atom_site_label_2
_geom_bond_distance
_geom_bond_site_symmetry_2
Rb1 O3 2.884(7) 4
Rb1 O3 2.884(7) 6_655
Rb1 O3 2.884(7) 5_665
Rb1 O3 2.889(7) 1_665
Rb1 O3 2.889(7) 3_655
Rb1 O3 2.889(7) 2
Rb1 O1 2.936(3) .
Rb1 O1 2.936(3) 2_655
Rb1 O1 2.936(3) 3_665
Rb1 O2 3.0314(2) 1_655
Rb1 O2 3.0314(2) .
Rb1 O2 3.0314(2) 1_665
Mn1 O1 2.156(3) 8
Mn1 O1 2.156(3) 9_655
Mn1 O1 2.156(3) 7_665
Mn1 O1 2.210(3) 3_665
Mn1 O1 2.210(3) 2_655
Mn1 O1 2.210(3) .
Mn1 Mn1 3.0370(2) 7_665
Mn1 Mn1 3.0370(2) 7_765
Mn1 Mn1 3.0370(2) 7_655
Mn2 O3 2.096(7) 2
Mn2 O3 2.096(7) 3
Mn2 O3 2.096(7) .
Mn2 O2 2.192(5) 4
Mn2 O2 2.192(5) .
Mn2 Rb1 3.6952(4) 4_665
Mn2 Rb1 3.6952(4) 1_445
Mn2 Rb1 3.6952(4) 4
Mn2 Rb1 3.6953(4) 1_455
Mn2 Rb1 3.6953(4) 4_565
V1 O2 1.704(5) .
V1 O1 1.733(3) .
V1 O1 1.733(3) 3
V1 O1 1.733(3) 2
V1 Rb1 3.5150(7) 1_445
V1 Rb1 3.5150(7) 1_455
C1 O3 1.277(6) .
C1 O3 1.277(7) 3_655
C1 O3 1.277(6) 2_545
C1 Rb1 3.6952(4) 4_655
C1 Rb1 3.6952(4) 1_545
C1 Rb1 3.6953(4) 1_445
C1 Rb1 3.6953(4) 4_665
C1 Rb1 3.6953(4) 4
O1 Mn1 2.156(3) 7_665
O2 Rb1 3.0314(2) 1_445
O2 Rb1 3.0314(2) 1_455
O3 Rb1 2.884(7) 4
O3 Rb1 2.889(7) 1_445
